data_7044120
loop_
_publ_author_name
'Mart\'inez, Antonio'
'Moreno-Bl\'azquez, Sonia'
'Rodriguez-Dieguez, Antonio'
'Ramos, Alberto'
'Fernandez-Galan, Rafael'
'Anti\~nolo, Antonio'
'CARRILLO-HERMOSILLA, FERNANDO'

_publ_section_title
;
 Simple ZnEt2 as catalyst in carbodiimide hydroalkynylation: structural
 and mechanistic studies
;
_journal_name_full 'Dalton Trans.'
_journal_paper_doi 10.1039/C7DT02700A
_journal_year 2017
_chemical_formula_sum 'C34 H48 N4 Zn2'
_chemical_formula_weight 643.50
_space_group_crystal_system triclinic
_space_group_IT_number 2
_space_group_name_Hall '-P 1'
_space_group_name_H-M_alt 'P -1'
_symmetry_space_group_name_Hall '-P 1'
_symmetry_space_group_name_H-M 'P -1'
_atom_sites_solution_hydrogens mixed
_audit_creation_method SHELXL-2016/6
_audit_update_record
;
2017-06-06 deposited with the CCDC.
2017-09-04 downloaded from the CCDC.
;
_cell_angle_alpha 75.6480(10)
_cell_angle_beta 73.4920(10)
_cell_angle_gamma 78.631(2)
_cell_formula_units_Z 2
_cell_length_a 9.1553(4)
_cell_length_b 13.1015(6)
_cell_length_c 15.1781(14)
_cell_measurement_reflns_used 31869
_cell_measurement_temperature 100(2)
_cell_measurement_theta_max 28.72
_cell_measurement_theta_min 2.42
_cell_volume 1675.26(19)
_computing_cell_refinement 'Bruker Apex II'
_computing_data_collection 'Bruker ApexII'
_computing_data_reduction 'Bruker Apex II'
_computing_structure_refinement 'SHELXL-2016/6 (Sheldrick, 2016)'
_diffrn_ambient_temperature 100(2)
_diffrn_measured_fraction_theta_full 0.999
_diffrn_measured_fraction_theta_max 0.995
_diffrn_measurement_device_type 'Bruker D8 Venture'
_diffrn_measurement_method 'Phi and Omega Scans'
_diffrn_radiation_type MoK\a
_diffrn_radiation_wavelength 0.71069
_diffrn_reflns_av_R_equivalents 0.0371
_diffrn_reflns_av_unetI/netI 0.0210
_diffrn_reflns_Laue_measured_fraction_full 0.999
_diffrn_reflns_Laue_measured_fraction_max 0.995
_diffrn_reflns_limit_h_max 12
_diffrn_reflns_limit_h_min -12
_diffrn_reflns_limit_k_max 17
_diffrn_reflns_limit_k_min -17
_diffrn_reflns_limit_l_max 20
_diffrn_reflns_limit_l_min -20
_diffrn_reflns_number 54060
_diffrn_reflns_point_group_measured_fraction_full 0.999
_diffrn_reflns_point_group_measured_fraction_max 0.995
_diffrn_reflns_theta_full 25.240
_diffrn_reflns_theta_max 28.761
_diffrn_reflns_theta_min 2.342
_diffrn_source 'fine-focus sealed tube'
_exptl_absorpt_coefficient_mu 1.459
_exptl_absorpt_correction_T_max 0.746
_exptl_absorpt_correction_T_min 0.589
_exptl_absorpt_correction_type empirical
_exptl_absorpt_process_details 'Bruker SADABS (Bruker, 1999)'
_exptl_crystal_colour white
_exptl_crystal_density_diffrn 1.276
_exptl_crystal_description Prismatic
_exptl_crystal_F_000 680
_exptl_crystal_size_max 0.16
_exptl_crystal_size_mid 0.14
_exptl_crystal_size_min 0.10
_refine_diff_density_max 0.368
_refine_diff_density_min -0.461
_refine_diff_density_rms 0.067
_refine_ls_extinction_method none
_refine_ls_goodness_of_fit_ref 1.094
_refine_ls_hydrogen_treatment constr
_refine_ls_matrix_type full
_refine_ls_number_parameters 371
_refine_ls_number_reflns 8682
_refine_ls_number_restraints 0
_refine_ls_restrained_S_all 1.094
_refine_ls_R_factor_all 0.0287
_refine_ls_R_factor_gt 0.0228
_refine_ls_shift/su_max 0.003
_refine_ls_shift/su_mean 0.000
_refine_ls_structure_factor_coef Fsqd
_refine_ls_weighting_details 'w=1/[\s^2^(Fo^2^)+(0.0267P)^2^+0.7263P] where P=(Fo^2^+2Fc^2^)/3'
_refine_ls_weighting_scheme calc
_refine_ls_wR_factor_gt 0.0572
_refine_ls_wR_factor_ref 0.0601
_reflns_Friedel_coverage 0.000
_reflns_number_gt 7668
_reflns_number_total 8682
_reflns_threshold_expression 'I > 2\s(I)'
_cod_data_source_file c7dt02700a2.cif
_cod_data_source_block 3
_cod_depositor_comments
;
The following automatic conversions were performed:

'_exptl_absorpt_correction_type' value 'Empirical' changed to
'empirical' according to
/home/data/users/saulius/crontab/automatic-downloads/rss-feeds/RSC/lib/dictionaries/cif_core.dic
dictionary named 'cif_core.dic' version 2.4.2 from 2011-04-26.

Automatic conversion script
Id: cif_fix_values 4973 2017-02-22 13:04:09Z antanas 
;
_cod_database_code 7044120
_shelx_shelxl_version_number 2016/6
_shelx_space_group_comment
;
The symmetry employed for this shelxl refinement is uniquely defined
by the following loop, which should always be used as a source of
symmetry information in preference to the above space-group names.
They are only intended as comments.
;

loop_
_space_group_symop_operation_xyz
'x, y, z'
'-x, -y, -z'

loop_
_atom_site_label
_atom_site_type_symbol
_atom_site_fract_x
_atom_site_fract_y
_atom_site_fract_z
_atom_site_U_iso_or_equiv
_atom_site_adp_type
_atom_site_occupancy
_atom_site_site_symmetry_order
_atom_site_calc_flag
_atom_site_refinement_flags_posn
_atom_site_refinement_flags_adp
Zn1 Zn -0.09725(2) -0.30735(2) 0.74146(2) 0.01051(4) Uani 1 1 d . .
Zn2 Zn -0.39748(2) -0.33651(2) 0.71575(2) 0.01158(4) Uani 1 1 d . .
C1 C -0.56502(14) -0.25261(10) 0.88794(9) 0.0148(2) Uani 1 1 d . .
H1 H -0.567771 -0.201174 0.925726 0.018 Uiso 1 1 calc R U
C2 C -0.55817(18) -0.36335(11) 0.95022(10) 0.0245(3) Uani 1 1 d . .
H2A H -0.552194 -0.415150 0.913879 0.037 Uiso 1 1 d R U
H2B H -0.648994 -0.367147 1.001044 0.037 Uiso 1 1 d R U
H2C H -0.469020 -0.377564 0.974973 0.037 Uiso 1 1 d R U
C3 C -0.70973(16) -0.22399(13) 0.85079(10) 0.0232(3) Uani 1 1 d . .
H3A H -0.713581 -0.152570 0.814600 0.035 Uiso 1 1 d R U
H3B H -0.799003 -0.229316 0.902616 0.035 Uiso 1 1 d R U
H3C H -0.707497 -0.272192 0.811846 0.035 Uiso 1 1 d R U
C4 C -0.14265(14) -0.06074(9) 0.69736(9) 0.0125(2) Uani 1 1 d . .
H4 H -0.175591 -0.016009 0.744442 0.015 Uiso 1 1 calc R U
C5 C 0.03136(15) -0.08951(11) 0.67649(11) 0.0205(3) Uani 1 1 d . .
H5A H 0.060692 -0.126032 0.733327 0.031 Uiso 1 1 d R U
H5B H 0.078830 -0.025814 0.651375 0.031 Uiso 1 1 d R U
H5C H 0.064344 -0.134816 0.631558 0.031 Uiso 1 1 d R U
C6 C -0.19208(17) 0.00072(11) 0.60846(10) 0.0219(3) Uani 1 1 d . .
H6A H -0.157475 -0.041698 0.561247 0.033 Uiso 1 1 d R U
H6B H -0.147584 0.065731 0.585810 0.033 Uiso 1 1 d R U
H6C H -0.302146 0.016731 0.622490 0.033 Uiso 1 1 d R U
C7 C -0.35645(14) -0.15815(9) 0.78600(8) 0.0107(2) Uani 1 1 d . .
C8 C -0.44121(14) -0.06079(10) 0.81525(8) 0.0129(2) Uani 1 1 d . .
C9 C -0.51226(14) 0.01920(10) 0.83880(8) 0.0137(2) Uani 1 1 d . .
C10 C -0.59565(14) 0.11535(10) 0.86831(9) 0.0130(2) Uani 1 1 d . .
C11 C -0.60837(15) 0.21019(10) 0.80235(9) 0.0166(2) Uani 1 1 d . .
H11 H -0.563444 0.211270 0.738993 0.020 Uiso 1 1 calc R U
C12 C -0.68801(17) 0.30297(11) 0.83117(10) 0.0213(3) Uani 1 1 d . .
H12 H -0.697217 0.365805 0.787043 0.026 Uiso 1 1 calc R U
C13 C -0.75373(18) 0.30182(12) 0.92572(11) 0.0254(3) Uani 1 1 d . .
H13 H -0.806284 0.364026 0.945000 0.030 Uiso 1 1 calc R U
C14 C -0.74110(18) 0.20782(12) 0.99164(10) 0.0255(3) Uani 1 1 d . .
H14 H -0.785212 0.207387 1.054977 0.031 Uiso 1 1 calc R U
C15 C -0.66296(16) 0.11444(11) 0.96353(9) 0.0188(3) Uani 1 1 d . .
H15 H -0.655451 0.051573 1.007846 0.023 Uiso 1 1 calc R U
C16 C -0.01361(15) -0.39812(10) 0.84622(9) 0.0151(2) Uani 1 1 d . .
H16A H 0.092475 -0.426511 0.821695 0.018 Uiso 1 1 calc R U
H16B H -0.014934 -0.355035 0.890073 0.018 Uiso 1 1 calc R U
C17 C -0.10615(17) -0.49064(12) 0.89843(10) 0.0229(3) Uani 1 1 d . .
H17A H -0.212129 -0.463006 0.920509 0.034 Uiso 1 1 d R U
H17B H -0.066012 -0.529896 0.950864 0.034 Uiso 1 1 d R U
H17C H -0.098142 -0.536798 0.856557 0.034 Uiso 1 1 d R U
C18 C -0.46393(18) -0.47544(11) 0.73017(10) 0.0225(3) Uani 1 1 d . .
H18A H -0.424887 -0.525662 0.779712 0.027 Uiso 1 1 calc R U
H18B H -0.575332 -0.467772 0.749824 0.027 Uiso 1 1 calc R U
C19 C -0.41076(17) -0.52152(11) 0.64127(10) 0.0222(3) Uani 1 1 d . .
H19A H -0.451849 -0.473699 0.592296 0.033 Uiso 1 1 d R U
H19B H -0.446442 -0.589090 0.653870 0.033 Uiso 1 1 d R U
H19C H -0.300458 -0.530677 0.621790 0.033 Uiso 1 1 d R U
C20 C 0.06169(14) -0.40790(10) 0.57775(9) 0.0150(2) Uani 1 1 d . .
H20 H 0.057684 -0.415263 0.515810 0.018 Uiso 1 1 calc R U
C21 C 0.20214(15) -0.35519(12) 0.56551(11) 0.0232(3) Uani 1 1 d . .
H21A H 0.194272 -0.286771 0.524335 0.035 Uiso 1 1 d R U
H21B H 0.293282 -0.398928 0.538997 0.035 Uiso 1 1 d R U
H21C H 0.207469 -0.346620 0.625482 0.035 Uiso 1 1 d R U
C22 C 0.07271(17) -0.51850(11) 0.64014(10) 0.0227(3) Uani 1 1 d . .
H22A H 0.079673 -0.513015 0.700687 0.034 Uiso 1 1 d R U
H22B H 0.162613 -0.562059 0.611983 0.034 Uiso 1 1 d R U
H22C H -0.017125 -0.550061 0.647091 0.034 Uiso 1 1 d R U
C23 C -0.39904(14) -0.17357(10) 0.52783(8) 0.0131(2) Uani 1 1 d . .
H23 H -0.336699 -0.118299 0.488638 0.016 Uiso 1 1 calc R U
C24 C -0.44264(16) -0.23054(12) 0.46433(10) 0.0219(3) Uani 1 1 d . .
H24A H -0.350930 -0.260848 0.424893 0.033 Uiso 1 1 d R U
H24B H -0.502719 -0.180536 0.425969 0.033 Uiso 1 1 d R U
H24C H -0.501641 -0.285999 0.502247 0.033 Uiso 1 1 d R U
C25 C -0.54343(15) -0.12184(11) 0.58860(9) 0.0186(3) Uani 1 1 d . .
H25A H -0.604223 -0.175661 0.628052 0.028 Uiso 1 1 d R U
H25B H -0.602247 -0.072510 0.549079 0.028 Uiso 1 1 d R U
H25C H -0.514779 -0.084711 0.626954 0.028 Uiso 1 1 d R U
C26 C -0.16314(14) -0.28021(9) 0.55814(8) 0.0107(2) Uani 1 1 d . .
C27 C -0.08826(14) -0.24752(10) 0.45956(9) 0.0129(2) Uani 1 1 d . .
C28 C -0.03088(14) -0.22060(10) 0.37758(9) 0.0139(2) Uani 1 1 d . .
C29 C 0.03233(14) -0.19009(10) 0.27832(8) 0.0135(2) Uani 1 1 d . .
C30 C 0.18503(16) -0.22679(11) 0.23764(9) 0.0188(3) Uani 1 1 d . .
H30 H 0.247114 -0.270063 0.275116 0.023 Uiso 1 1 calc R U
C31 C 0.24376(16) -0.19857(12) 0.14138(9) 0.0219(3) Uani 1 1 d . .
H31 H 0.344937 -0.223498 0.114254 0.026 Uiso 1 1 calc R U
C32 C 0.15155(17) -0.13314(13) 0.08552(9) 0.0240(3) Uani 1 1 d . .
H32 H 0.191424 -0.113958 0.021064 0.029 Uiso 1 1 calc R U
C33 C 0.00014(17) -0.09623(13) 0.12544(10) 0.0257(3) Uani 1 1 d . .
H33 H -0.061141 -0.052496 0.087671 0.031 Uiso 1 1 calc R U
C34 C -0.05993(15) -0.12438(12) 0.22143(9) 0.0197(3) Uani 1 1 d . .
H34 H -0.161450 -0.099643 0.248048 0.024 Uiso 1 1 calc R U
N1 N -0.42400(12) -0.24648(8) 0.80990(7) 0.01200(19) Uani 1 1 d . .
N2 N -0.21240(12) -0.15963(8) 0.73609(7) 0.01085(19) Uani 1 1 d . .
N3 N -0.08264(12) -0.34308(8) 0.61797(7) 0.01131(19) Uani 1 1 d . .
N4 N -0.31027(12) -0.24821(8) 0.58972(7) 0.01072(19) Uani 1 1 d . .

loop_
_atom_site_aniso_label
_atom_site_aniso_U_11
_atom_site_aniso_U_22
_atom_site_aniso_U_33
_atom_site_aniso_U_23
_atom_site_aniso_U_13
_atom_site_aniso_U_12
Zn1 0.01130(7) 0.00918(7) 0.01031(7) -0.00190(5) -0.00305(5) 0.00074(5)
Zn2 0.01285(7) 0.00973(7) 0.01121(7) -0.00202(5) -0.00025(5) -0.00352(5)
C1 0.0146(6) 0.0150(6) 0.0120(5) -0.0027(4) 0.0025(4) -0.0038(4)
C2 0.0283(7) 0.0187(7) 0.0177(6) 0.0010(5) 0.0066(5) -0.0067(6)
C3 0.0147(6) 0.0315(8) 0.0227(7) -0.0079(6) 0.0001(5) -0.0052(5)
C4 0.0122(5) 0.0099(5) 0.0157(5) -0.0028(4) -0.0028(4) -0.0029(4)
C5 0.0130(6) 0.0170(6) 0.0312(7) -0.0058(5) -0.0034(5) -0.0035(5)
C6 0.0235(7) 0.0177(6) 0.0228(7) 0.0061(5) -0.0079(5) -0.0084(5)
C7 0.0122(5) 0.0107(5) 0.0091(5) -0.0024(4) -0.0031(4) -0.0001(4)
C8 0.0134(5) 0.0136(6) 0.0114(5) -0.0024(4) -0.0028(4) -0.0018(4)
C9 0.0138(5) 0.0139(6) 0.0127(5) -0.0028(4) -0.0025(4) -0.0015(4)
C10 0.0119(5) 0.0125(5) 0.0149(5) -0.0054(4) -0.0036(4) 0.0011(4)
C11 0.0189(6) 0.0152(6) 0.0147(6) -0.0035(5) -0.0028(5) -0.0015(5)
C12 0.0257(7) 0.0124(6) 0.0260(7) -0.0029(5) -0.0096(6) 0.0005(5)
C13 0.0278(7) 0.0203(7) 0.0302(7) -0.0153(6) -0.0102(6) 0.0092(6)
C14 0.0280(7) 0.0291(8) 0.0173(6) -0.0124(6) -0.0051(5) 0.0098(6)
C15 0.0204(6) 0.0195(6) 0.0135(6) -0.0036(5) -0.0035(5) 0.0036(5)
C16 0.0166(6) 0.0145(6) 0.0137(5) -0.0015(4) -0.0060(5) 0.0008(5)
C17 0.0233(7) 0.0200(7) 0.0209(6) 0.0040(5) -0.0056(5) -0.0027(5)
C18 0.0279(7) 0.0165(6) 0.0220(7) -0.0063(5) 0.0030(5) -0.0108(5)
C19 0.0272(7) 0.0156(6) 0.0256(7) -0.0080(5) -0.0068(6) -0.0017(5)
C20 0.0134(6) 0.0157(6) 0.0168(6) -0.0086(5) -0.0047(4) 0.0039(4)
C21 0.0125(6) 0.0282(7) 0.0295(7) -0.0128(6) -0.0023(5) 0.0005(5)
C22 0.0270(7) 0.0150(6) 0.0271(7) -0.0092(5) -0.0107(6) 0.0067(5)
C23 0.0133(5) 0.0125(5) 0.0122(5) -0.0002(4) -0.0037(4) -0.0004(4)
C24 0.0203(6) 0.0272(7) 0.0218(6) -0.0080(5) -0.0122(5) 0.0022(5)
C25 0.0140(6) 0.0193(6) 0.0190(6) -0.0021(5) -0.0041(5) 0.0037(5)
C26 0.0127(5) 0.0094(5) 0.0106(5) -0.0035(4) -0.0021(4) -0.0026(4)
C27 0.0124(5) 0.0120(5) 0.0141(5) -0.0032(4) -0.0026(4) -0.0016(4)
C28 0.0140(5) 0.0128(5) 0.0152(6) -0.0041(4) -0.0019(4) -0.0034(4)
C29 0.0152(6) 0.0137(5) 0.0116(5) -0.0027(4) -0.0008(4) -0.0055(4)
C30 0.0169(6) 0.0218(7) 0.0154(6) -0.0030(5) -0.0032(5) 0.0002(5)
C31 0.0170(6) 0.0299(7) 0.0164(6) -0.0072(5) 0.0026(5) -0.0040(5)
C32 0.0256(7) 0.0338(8) 0.0107(6) -0.0028(5) 0.0001(5) -0.0085(6)
C33 0.0234(7) 0.0357(8) 0.0158(6) 0.0003(6) -0.0078(5) -0.0020(6)
C34 0.0143(6) 0.0275(7) 0.0161(6) -0.0037(5) -0.0024(5) -0.0028(5)
N1 0.0127(5) 0.0116(5) 0.0098(4) -0.0022(4) 0.0006(4) -0.0023(4)
N2 0.0107(4) 0.0093(4) 0.0118(4) -0.0020(4) -0.0020(4) -0.0011(4)
N3 0.0104(4) 0.0112(5) 0.0123(4) -0.0049(4) -0.0030(4) 0.0019(4)
N4 0.0104(4) 0.0110(5) 0.0100(4) -0.0011(4) -0.0027(4) -0.0008(4)

loop_
_atom_type_symbol
_atom_type_description
_atom_type_scat_dispersion_real
_atom_type_scat_dispersion_imag
_atom_type_scat_source
C C 0.0033 0.0016 'International Tables Vol C Tables 4.2.6.8 and 6.1.1.4'
H H 0.0000 0.0000 'International Tables Vol C Tables 4.2.6.8 and 6.1.1.4'
N N 0.0061 0.0033 'International Tables Vol C Tables 4.2.6.8 and 6.1.1.4'
Zn Zn 0.2839 1.4301 'International Tables Vol C Tables 4.2.6.8 and 6.1.1.4'

loop_
_geom_angle_atom_site_label_1
_geom_angle_atom_site_label_2
_geom_angle_atom_site_label_3
_geom_angle
C16 Zn1 N3 127.23(5)
C16 Zn1 N2 127.24(5)
N3 Zn1 N2 105.53(4)
C16 Zn1 Zn2 120.93(4)
N3 Zn1 Zn2 65.80(3)
N2 Zn1 Zn2 78.26(3)
C18 Zn2 N1 130.78(5)
C18 Zn2 N4 122.49(5)
N1 Zn2 N4 106.24(4)
C18 Zn2 Zn1 124.76(5)
N1 Zn2 Zn1 67.44(3)
N4 Zn2 Zn1 79.43(3)
N1 C1 C2 109.46(10)
N1 C1 C3 111.20(10)
C2 C1 C3 111.45(12)
N2 C4 C5 108.32(10)
N2 C4 C6 111.17(10)
C5 C4 C6 110.57(11)
N2 C7 N1 119.86(11)
N2 C7 C8 119.89(11)
N1 C7 C8 120.25(11)
C9 C8 C7 179.22(14)
C8 C9 C10 178.84(14)
C11 C10 C15 119.58(11)
C11 C10 C9 120.36(11)
C15 C10 C9 120.06(11)
C12 C11 C10 120.18(12)
C13 C12 C11 120.02(13)
C12 C13 C14 120.04(13)
C13 C14 C15 120.41(13)
C14 C15 C10 119.75(13)
C17 C16 Zn1 112.13(9)
C19 C18 Zn2 114.37(9)
N3 C20 C21 111.66(10)
N3 C20 C22 109.38(11)
C21 C20 C22 110.99(11)
N4 C23 C25 108.54(10)
N4 C23 C24 111.16(10)
C25 C23 C24 110.12(11)
N4 C26 N3 119.53(11)
N4 C26 C27 120.08(11)
N3 C26 C27 120.40(11)
C28 C27 C26 177.88(13)
C27 C28 C29 177.34(14)
C30 C29 C34 119.61(12)
C30 C29 C28 120.53(12)
C34 C29 C28 119.85(11)
C31 C30 C29 119.97(13)
C30 C31 C32 120.03(13)
C33 C32 C31 120.30(13)
C34 C33 C32 120.15(13)
C33 C34 C29 119.94(13)
C7 N1 C1 118.09(10)
C7 N1 Zn2 120.51(8)
C1 N1 Zn2 116.50(8)
C7 N2 C4 120.91(10)
C7 N2 Zn1 112.76(8)
C4 N2 Zn1 125.35(8)
C26 N3 C20 117.67(10)
C26 N3 Zn1 120.93(8)
C20 N3 Zn1 116.23(8)
C26 N4 C23 120.94(10)
C26 N4 Zn2 111.53(8)
C23 N4 Zn2 126.16(8)

loop_
_geom_bond_atom_site_label_1
_geom_bond_atom_site_label_2
_geom_bond_distance
Zn1 C16 1.9809(12)
Zn1 N3 2.0045(10)
Zn1 N2 2.0075(10)
Zn1 Zn2 2.9919(2)
Zn2 C18 1.9734(13)
Zn2 N1 2.0045(10)
Zn2 N4 2.0085(10)
C1 N1 1.4836(15)
C1 C2 1.5234(18)
C1 C3 1.5289(19)
C4 N2 1.4721(15)
C4 C5 1.5219(17)
C4 C6 1.5293(18)
C7 N2 1.3203(15)
C7 N1 1.3416(15)
C7 C8 1.4563(16)
C8 C9 1.1975(18)
C9 C10 1.4410(17)
C10 C11 1.3973(17)
C10 C15 1.3988(17)
C11 C12 1.3904(18)
C12 C13 1.387(2)
C13 C14 1.389(2)
C14 C15 1.3896(19)
C16 C17 1.5370(19)
C18 C19 1.5287(19)
C20 N3 1.4819(15)
C20 C21 1.5217(19)
C20 C22 1.5242(19)
C23 N4 1.4712(15)
C23 C25 1.5237(17)
C23 C24 1.5291(18)
C26 N4 1.3153(15)
C26 N3 1.3479(15)
C26 C27 1.4516(16)
C27 C28 1.1969(18)
C28 C29 1.4359(17)
C29 C30 1.3995(18)
C29 C34 1.3998(18)
C30 C31 1.3873(18)
C31 C32 1.388(2)
C32 C33 1.388(2)
C33 C34 1.3854(19)
